data_4321997
loop_
_publ_author_name
'Stephen A. Bell'
'Steven J. Geib'
'Tara Y. Meyer'

_publ_section_title
;
 Ph2PCl3: Covalency in Solution and the Solid State
;
_journal_name_full 'Inorganic Chemistry'
_journal_page_first 2524
_journal_page_last 2526
_journal_paper_doi 10.1021/ic980994i
_journal_volume 38
_journal_year 1999
_chemical_formula_moiety 'C12 H10 Cl3 P'
_chemical_formula_sum 'C12 H10 Cl3 P'
_chemical_formula_weight 291.52
_chemical_melting_point 463
_chemical_name_common diphenyltrichlorophosphorane
_chemical_name_systematic
;
 ?
;
_space_group_IT_number 15
_symmetry_cell_setting monoclinic
_symmetry_space_group_name_Hall '-C 2yc'
_symmetry_space_group_name_H-M 'C 1 2/c 1'
_atom_sites_solution_hydrogens geom
_atom_sites_solution_primary direct
_atom_sites_solution_secondary difmap
_audit_creation_method SHELXL-97
_cell_angle_alpha 90.00
_cell_angle_beta 96.22(7)
_cell_angle_gamma 90.00
_cell_formula_units_Z 4
_cell_length_a 14.565(13)
_cell_length_b 10.903(6)
_cell_length_c 7.941(7)
_cell_measurement_reflns_used 25
_cell_measurement_temperature 208(2)
_cell_measurement_theta_max 15
_cell_measurement_theta_min 10
_cell_volume 1253.6(17)
_computing_cell_refinement 'Siemens XSCANS'
_computing_data_collection 'Siemens XSCANS'
_computing_data_reduction 'Siemens SHELXTL'
_computing_molecular_graphics 'Siemens SHELXTL'
_computing_publication_material 'Siemens SHELXTL'
_computing_structure_refinement 'SHELXL-97 (Sheldrick, 1997)'
_computing_structure_solution 'SHELXS-97 (Sheldrick, 1990)'
_diffrn_ambient_temperature 208(2)
_diffrn_measured_fraction_theta_full 0.978
_diffrn_measured_fraction_theta_max 0.978
_diffrn_measurement_device_type 'Siemens P3'
_diffrn_measurement_method '\w scans'
_diffrn_radiation_monochromator graphite
_diffrn_radiation_source 'fine-focus sealed tube'
_diffrn_radiation_type MoK\a
_diffrn_radiation_wavelength 0.71073
_diffrn_reflns_av_R_equivalents 0.0207
_diffrn_reflns_av_sigmaI/netI 0.0299
_diffrn_reflns_limit_h_max 17
_diffrn_reflns_limit_h_min 0
_diffrn_reflns_limit_k_max 13
_diffrn_reflns_limit_k_min 0
_diffrn_reflns_limit_l_max 9
_diffrn_reflns_limit_l_min -9
_diffrn_reflns_number 1284
_diffrn_reflns_theta_full 26.20
_diffrn_reflns_theta_max 26.20
_diffrn_reflns_theta_min 2.34
_diffrn_standards_decay_% <1%
_diffrn_standards_interval_count 197
_diffrn_standards_number 3
_exptl_absorpt_coefficient_mu 0.826
_exptl_absorpt_correction_T_max 0.9521
_exptl_absorpt_correction_T_min 0.7178
_exptl_absorpt_correction_type psi-scan
_exptl_crystal_colour colorless
_exptl_crystal_density_diffrn 1.545
_exptl_crystal_density_method 'not measured'
_exptl_crystal_description plate
_exptl_crystal_F_000 592
_exptl_crystal_size_max 0.43
_exptl_crystal_size_mid 0.22
_exptl_crystal_size_min 0.06
_refine_diff_density_max 1.382
_refine_diff_density_min -0.351
_refine_diff_density_rms 0.139
_refine_ls_extinction_coef 0.000(2)
_refine_ls_extinction_expression Fc^*^=kFc[1+0.001xFc^2^\l^3^/sin(2\q)]^-1/4^
_refine_ls_extinction_method SHELXL
_refine_ls_goodness_of_fit_ref 1.238
_refine_ls_hydrogen_treatment mixed
_refine_ls_matrix_type full
_refine_ls_number_parameters 75
_refine_ls_number_reflns 1237
_refine_ls_number_restraints 0
_refine_ls_restrained_S_all 1.238
_refine_ls_R_factor_all 0.0952
_refine_ls_R_factor_gt 0.0690
_refine_ls_shift/su_max 4.038
_refine_ls_shift/su_mean 0.054
_refine_ls_structure_factor_coef Fsqd
_refine_ls_weighting_details 'calc w=1/[\s^2^(Fo^2^)+(0.0858P)^2^+6.9886P] where P=(Fo^2^+2Fc^2^)/3'
_refine_ls_weighting_scheme calc
_refine_ls_wR_factor_gt 0.1899
_refine_ls_wR_factor_ref 0.2105
_reflns_number_gt 904
_reflns_number_total 1237
_reflns_threshold_expression >2sigma(I)
_cod_data_source_file ic980994i.cif
_cod_data_source_block Ph2PCl3
_cod_database_code 4321997

loop_
_symmetry_equiv_pos_as_xyz
'x, y, z'
'-x, y, -z+1/2'
'x+1/2, y+1/2, z'
'-x+1/2, y+1/2, -z+1/2'
'-x, -y, -z'
'x, -y, z-1/2'
'-x+1/2, -y+1/2, -z'
'x+1/2, -y+1/2, z-1/2'

loop_
_atom_site_label
_atom_site_type_symbol
_atom_site_fract_x
_atom_site_fract_y
_atom_site_fract_z
_atom_site_U_iso_or_equiv
_atom_site_adp_type
_atom_site_occupancy
_atom_site_symmetry_multiplicity
_atom_site_calc_flag
_atom_site_refinement_flags
_atom_site_disorder_assembly
_atom_site_disorder_group
P P 0.0000 0.75616(18) 0.2500 0.0335(6) Uani 1 2 d S . .
Cl1 Cl 0.0000 0.94064(19) 0.2500 0.0515(7) Uani 1 2 d S . .
Cl2 Cl 0.02181(10) 0.75865(15) -0.02320(19) 0.0448(5) Uani 1 1 d . . .
C1 C -0.1095(4) 0.6777(5) 0.1996(7) 0.0350(13) Uani 1 1 d . . .
C2 C -0.1898(4) 0.7357(5) 0.2345(8) 0.0378(13) Uani 1 1 d . . .
H2A H -0.1874 0.8127 0.2880 0.045 Uiso 1 1 calc R . .
C3 C -0.2743(4) 0.6782(6) 0.1890(8) 0.0450(15) Uani 1 1 d . . .
H3A H -0.3296 0.7164 0.2109 0.054 Uiso 1 1 calc R . .
C4 C -0.2761(5) 0.5649(7) 0.1117(8) 0.0509(17) Uani 1 1 d . . .
H4A H -0.3332 0.5269 0.0792 0.061 Uiso 1 1 calc R . .
C5 C -0.1953(5) 0.5056(6) 0.0808(9) 0.0501(16) Uani 1 1 d . . .
H5A H -0.1975 0.4273 0.0312 0.060 Uiso 1 1 calc R . .
C6 C -0.1114(4) 0.5632(6) 0.1240(8) 0.0429(14) Uani 1 1 d . . .
H6A H -0.0561 0.5249 0.1021 0.051 Uiso 1 1 calc R . .

loop_
_atom_site_aniso_label
_atom_site_aniso_U_11
_atom_site_aniso_U_22
_atom_site_aniso_U_33
_atom_site_aniso_U_23
_atom_site_aniso_U_13
_atom_site_aniso_U_12
P 0.0319(10) 0.0254(10) 0.0436(12) 0.000 0.0054(8) 0.000
Cl1 0.0488(13) 0.0280(10) 0.0798(17) 0.000 0.0164(11) 0.000
Cl2 0.0432(9) 0.0525(10) 0.0398(8) 0.0089(7) 0.0095(6) 0.0019(6)
C1 0.035(3) 0.032(3) 0.038(3) 0.003(2) 0.006(2) -0.002(2)
C2 0.037(3) 0.037(3) 0.041(3) 0.005(2) 0.007(2) 0.003(2)
C3 0.032(3) 0.055(4) 0.048(3) 0.009(3) 0.004(3) 0.002(3)
C4 0.047(4) 0.055(4) 0.049(4) 0.008(3) 0.002(3) -0.017(3)
C5 0.052(4) 0.045(4) 0.053(4) -0.007(3) 0.004(3) -0.011(3)
C6 0.045(3) 0.039(3) 0.046(3) -0.009(3) 0.010(3) -0.006(3)

loop_
_atom_type_symbol
_atom_type_description
_atom_type_scat_dispersion_real
_atom_type_scat_dispersion_imag
_atom_type_scat_source
C C 0.0033 0.0016 'International Tables Vol C Tables 4.2.6.8 and 6.1.1.4'
H H 0.0000 0.0000 'International Tables Vol C Tables 4.2.6.8 and 6.1.1.4'
P P 0.1023 0.0942 'International Tables Vol C Tables 4.2.6.8 and 6.1.1.4'
Cl Cl 0.1484 0.1585 'International Tables Vol C Tables 4.2.6.8 and 6.1.1.4'

loop_
_geom_angle_atom_site_label_1
_geom_angle_atom_site_label_2
_geom_angle_atom_site_label_3
_geom_angle
_geom_angle_site_symmetry_1
_geom_angle_site_symmetry_3
_geom_angle_publ_flag
C1 P C1 123.8(4) . 2 ?
C1 P Cl1 118.12(19) . . ?
C1 P Cl1 118.12(19) 2 . ?
C1 P Cl2 90.34(19) . 2 ?
C1 P Cl2 90.31(19) 2 2 ?
Cl1 P Cl2 89.30(6) . 2 ?
C1 P Cl2 90.32(19) . . ?
C1 P Cl2 90.34(19) 2 . ?
Cl1 P Cl2 89.30(6) . . ?
Cl2 P Cl2 178.60(13) 2 . ?
C6 C1 C2 121.4(5) . . ?
C6 C1 P 119.8(4) . . ?
C2 C1 P 118.8(4) . . ?
C1 C2 C3 119.0(6) . . ?
C4 C3 C2 119.5(6) . . ?
C3 C4 C5 121.4(6) . . ?
C6 C5 C4 119.2(6) . . ?
C5 C6 C1 119.5(6) . . ?

loop_
_geom_bond_atom_site_label_1
_geom_bond_atom_site_label_2
_geom_bond_distance
_geom_bond_site_symmetry_2
_geom_bond_publ_flag
P C1 1.816(6) . ?
P C1 1.816(6) 2 ?
P Cl1 2.011(3) . ?
P Cl2 2.227(2) 2 ?
P Cl2 2.227(2) . ?
C1 C6 1.384(8) . ?
C1 C2 1.384(8) . ?
C2 C3 1.393(9) . ?
C3 C4 1.379(10) . ?
C4 C5 1.387(10) . ?
C5 C6 1.383(9) . ?
